data_4513320
loop_
_publ_author_name
'Lusi, Matteo'
'Vitorica-Yrezabal, Inigo J.'
'Zaworotko, Michael J.'

_publ_section_title
;
 Expanding the Scope of Molecular Mixed Crystals Enabled by Three
 Component Solid Solutions
;
_journal_issue 8
_journal_name_full 'Crystal Growth &amp; Design'
_journal_page_first 4098
_journal_paper_doi 10.1021/acs.cgd.5b00685
_journal_volume 15
_journal_year 2015
_chemical_formula_sum 'C7 H5'
_chemical_formula_weight 89.11
_chemical_name_systematic
;
 ?
;
_space_group_crystal_system monoclinic
_space_group_IT_number 14
_space_group_name_Hall '-P 2ybc'
_space_group_name_H-M_alt 'P 1 21/c 1'
_symmetry_space_group_name_Hall '-P 2ybc'
_symmetry_space_group_name_H-M 'P 1 21/c 1'
_atom_sites_solution_hydrogens geom
_audit_creation_method SHELXL-2014
_cell_angle_alpha 90
_cell_angle_beta 102.478(7)
_cell_angle_gamma 90
_cell_formula_units_Z 4
_cell_length_a 9.2689(6)
_cell_length_b 5.9954(3)
_cell_length_c 8.4104(6)
_cell_measurement_temperature 100(2)
_cell_volume 456.33(5)
_computing_structure_refinement 'SHELXL-2014 (Sheldrick, 2014)'
_diffrn_ambient_temperature 100(2)
_diffrn_measured_fraction_theta_full 0.984
_diffrn_measured_fraction_theta_max 0.875
_diffrn_radiation_type MoK\a
_diffrn_radiation_wavelength 0.71073
_diffrn_reflns_av_R_equivalents 0.0248
_diffrn_reflns_av_unetI/netI 0.0474
_diffrn_reflns_laue_measured_fraction_full 0.984
_diffrn_reflns_laue_measured_fraction_max 0.875
_diffrn_reflns_limit_h_max 12
_diffrn_reflns_limit_h_min -11
_diffrn_reflns_limit_k_max 7
_diffrn_reflns_limit_k_min -8
_diffrn_reflns_limit_l_max 8
_diffrn_reflns_limit_l_min -11
_diffrn_reflns_number 1850
_diffrn_reflns_point_group_measured_fraction_full 0.984
_diffrn_reflns_point_group_measured_fraction_max 0.875
_diffrn_reflns_theta_full 25.242
_diffrn_reflns_theta_max 30.337
_diffrn_reflns_theta_min 4.077
_exptl_absorpt_coefficient_mu 0.073
_exptl_absorpt_correction_T_max 1.36
_exptl_absorpt_correction_T_min 0.75
_exptl_absorpt_correction_type multi-scan
_exptl_absorpt_process_details sadabs
_exptl_crystal_colour colourless
_exptl_crystal_density_diffrn 1.297
_exptl_crystal_description prism
_exptl_crystal_F_000 188
_refine_diff_density_max 0.357
_refine_diff_density_min -0.221
_refine_diff_density_rms 0.049
_refine_ls_extinction_method none
_refine_ls_goodness_of_fit_ref 1.117
_refine_ls_hydrogen_treatment constr
_refine_ls_matrix_type full
_refine_ls_number_parameters 64
_refine_ls_number_reflns 1202
_refine_ls_number_restraints 0
_refine_ls_restrained_S_all 1.117
_refine_ls_R_factor_all 0.0611
_refine_ls_R_factor_gt 0.0521
_refine_ls_shift/su_max 0.000
_refine_ls_shift/su_mean 0.000
_refine_ls_structure_factor_coef Fsqd
_refine_ls_weighting_details 'w=1/[\s^2^(Fo^2^)+(0.0544P)^2^+0.1051P] where P=(Fo^2^+2Fc^2^)/3'
_refine_ls_weighting_scheme calc
_refine_ls_wR_factor_gt 0.1239
_refine_ls_wR_factor_ref 0.1332
_reflns_Friedel_coverage 0.000
_reflns_number_gt 1012
_reflns_number_total 1202
_reflns_threshold_expression 'I > 2\s(I)'
_cod_data_source_file cg5b00685_si_016.cif
_cod_data_source_block H:\#15
_cod_depositor_comments 'Adding full bibliography for 4513301--4513322.cif.'
_cod_database_code 4513320
_shelx_space_group_comment
;
The symmetry employed for this shelxl refinement is uniquely defined
by the following loop, which should always be used as a source of
symmetry information in preference to the above space-group names.
They are only intended as comments.
;
_shelxl_version_number 2014-3

loop_
_space_group_symop_operation_xyz
'x, y, z'
'-x, y+1/2, -z+1/2'
'-x, -y, -z'
'x, -y-1/2, z-1/2'

loop_
_atom_site_label
_atom_site_type_symbol
_atom_site_fract_x
_atom_site_fract_y
_atom_site_fract_z
_atom_site_U_iso_or_equiv
_atom_site_adp_type
_atom_site_occupancy
_atom_site_site_symmetry_order
_atom_site_calc_flag
_atom_site_refinement_flags_posn
_atom_site_refinement_flags_adp
C1 C 0.45105(13) 0.2110(2) 0.53806(14) 0.0144(3) Uani 1 1 d . .
H1 H 0.4180 0.3538 0.5637 0.017 Uiso 1 1 calc R U
C2 C 0.58951(13) 0.1345(2) 0.62029(14) 0.0139(3) Uani 1 1 d . .
C3 C 0.68279(13) 0.2642(2) 0.74323(15) 0.0167(3) Uani 1 1 d . .
H3 H 0.6506 0.4069 0.7704 0.020 Uiso 1 1 calc R U
C4 C 0.81743(14) 0.1865(2) 0.82226(15) 0.0195(3) Uani 1 1 d . .
H4 H 0.8777 0.2747 0.9044 0.023 Uiso 1 1 calc R U
C5 C 0.36031(13) 0.0815(2) 0.41880(14) 0.0138(3) Uani 1 1 d . .
C6 C 0.21747(13) 0.1551(2) 0.33436(15) 0.0173(3) Uani 1 1 d . .
H6 H 0.1818 0.2963 0.3601 0.021 Uiso 1 1 calc R U
C7 C 0.13178(14) 0.0263(2) 0.21777(15) 0.0196(3) Uani 1 1 d . .
H7 H 0.0374 0.0785 0.1627 0.024 Uiso 1 1 calc R U

loop_
_atom_site_aniso_label
_atom_site_aniso_U_11
_atom_site_aniso_U_22
_atom_site_aniso_U_33
_atom_site_aniso_U_23
_atom_site_aniso_U_13
_atom_site_aniso_U_12
C1 0.0170(6) 0.0119(6) 0.0159(6) 0.0009(4) 0.0070(5) 0.0007(5)
C2 0.0160(6) 0.0142(6) 0.0131(5) 0.0006(4) 0.0065(4) -0.0010(5)
C3 0.0185(6) 0.0165(6) 0.0164(6) -0.0024(5) 0.0065(5) -0.0024(5)
C4 0.0184(6) 0.0229(7) 0.0167(6) -0.0025(5) 0.0028(5) -0.0046(5)
C5 0.0156(6) 0.0140(6) 0.0132(5) 0.0013(4) 0.0059(4) -0.0002(5)
C6 0.0166(6) 0.0171(6) 0.0192(6) 0.0014(5) 0.0058(5) 0.0016(5)
C7 0.0156(6) 0.0236(7) 0.0193(6) 0.0034(5) 0.0029(5) 0.0015(5)

loop_
_atom_type_symbol
_atom_type_description
_atom_type_scat_dispersion_real
_atom_type_scat_dispersion_imag
_atom_type_scat_source
C C 0.0033 0.0016 'International Tables Vol C Tables 4.2.6.8 and 6.1.1.4'
H H 0.0000 0.0000 'International Tables Vol C Tables 4.2.6.8 and 6.1.1.4'

loop_
_geom_angle_atom_site_label_1
_geom_angle_atom_site_label_2
_geom_angle_atom_site_label_3
_geom_angle
_geom_angle_site_symmetry_3
C5 C1 C2 121.27(11) .
C1 C2 C3 121.85(11) .
C1 C2 C5 119.37(11) 3_656
C3 C2 C5 118.78(11) 3_656
C4 C3 C2 120.98(12) .
C3 C4 C7 120.34(12) 3_656
C1 C5 C6 122.28(11) .
C1 C5 C2 119.37(11) 3_656
C6 C5 C2 118.35(11) 3_656
C7 C6 C5 121.06(12) .
C6 C7 C4 120.48(12) 3_656

loop_
_geom_bond_atom_site_label_1
_geom_bond_atom_site_label_2
_geom_bond_distance
_geom_bond_site_symmetry_2
C1 C5 1.3970(17) .
C1 C2 1.3972(17) .
C2 C3 1.4267(17) .
C2 C5 1.4379(17) 3_656
C3 C4 1.3630(18) .
C4 C7 1.4252(19) 3_656
C5 C6 1.4303(17) .
C5 C2 1.4380(17) 3_656
C6 C7 1.3612(18) .
C7 C4 1.4252(19) 3_656
